data_7043933
loop_
_publ_author_name
'Maity, Ayan'
'K\"olsch, Jonas'
'Na, Hanah'
'Teets, Thomas S.'

_publ_section_title
;
 Room temperature transmetallation from tris(pentafluorophenyl)borane to
 cyclometallated iridium(III)
;
_journal_name_full 'Dalton Trans.'
_journal_paper_doi 10.1039/C7DT02540H
_journal_year 2017
_chemical_formula_sum 'C41.5 H30 Cl F9 Ir N3'
_chemical_formula_weight 969.33
_space_group_crystal_system monoclinic
_space_group_IT_number 14
_space_group_name_Hall '-P 2yn'
_space_group_name_H-M_alt 'P 1 21/n 1'
_symmetry_space_group_name_Hall '-P 2yn'
_symmetry_space_group_name_H-M 'P 1 21/n 1'
_atom_sites_solution_hydrogens geom
_audit_creation_method SHELXL-2014/7
_audit_update_record
;
2017-02-28 deposited with the CCDC.
2017-08-08 downloaded from the CCDC.
;
_cell_angle_alpha 90
_cell_angle_beta 94.693(3)
_cell_angle_gamma 90
_cell_formula_units_Z 4
_cell_length_a 18.168(4)
_cell_length_b 10.156(2)
_cell_length_c 20.551(5)
_cell_measurement_reflns_used 9927
_cell_measurement_temperature 123(2)
_cell_measurement_theta_max 27.55
_cell_measurement_theta_min 2.24
_cell_volume 3779.2(14)
_computing_cell_refinement 'Bruker SAINT'
_computing_data_collection 'Bruker APEX2'
_computing_data_reduction 'Bruker SAINT'
_computing_molecular_graphics 'Bruker SHELXTL'
_computing_publication_material 'Bruker SHELXTL'
_computing_structure_refinement 'SHELXL-2014/7 (Sheldrick, 2014)'
_computing_structure_solution 'SHELXS-97 (Sheldrick 2008)'
_diffrn_ambient_temperature 123(2)
_diffrn_measured_fraction_theta_full 0.999
_diffrn_measured_fraction_theta_max 0.995
_diffrn_measurement_device_type 'Bruker APEX-II CCD'
_diffrn_measurement_method '\f and \w scans'
_diffrn_radiation_type MoK\a
_diffrn_radiation_wavelength 0.71073
_diffrn_reflns_av_R_equivalents 0.0261
_diffrn_reflns_av_unetI/netI 0.0308
_diffrn_reflns_Laue_measured_fraction_full 0.999
_diffrn_reflns_Laue_measured_fraction_max 0.995
_diffrn_reflns_limit_h_max 23
_diffrn_reflns_limit_h_min -22
_diffrn_reflns_limit_k_max 13
_diffrn_reflns_limit_k_min -9
_diffrn_reflns_limit_l_max 26
_diffrn_reflns_limit_l_min -26
_diffrn_reflns_number 23138
_diffrn_reflns_point_group_measured_fraction_full 0.999
_diffrn_reflns_point_group_measured_fraction_max 0.995
_diffrn_reflns_theta_full 25.242
_diffrn_reflns_theta_max 27.557
_diffrn_reflns_theta_min 1.989
_exptl_absorpt_coefficient_mu 3.683
_exptl_absorpt_correction_T_max 0.7456
_exptl_absorpt_correction_T_min 0.5421
_exptl_absorpt_correction_type multi-scan
_exptl_absorpt_process_details sadabs
_exptl_crystal_colour yellow
_exptl_crystal_density_diffrn 1.704
_exptl_crystal_description plate
_exptl_crystal_F_000 1900
_exptl_crystal_recrystallization_method 'Re-crystallisation from solvent: dichloromethane and pentane'
_exptl_crystal_size_max 0.390
_exptl_crystal_size_mid 0.290
_exptl_crystal_size_min 0.100
_refine_diff_density_max 1.957
_refine_diff_density_min -0.870
_refine_diff_density_rms 0.115
_refine_ls_extinction_method none
_refine_ls_goodness_of_fit_ref 1.048
_refine_ls_hydrogen_treatment constr
_refine_ls_matrix_type full
_refine_ls_number_parameters 539
_refine_ls_number_reflns 8692
_refine_ls_number_restraints 183
_refine_ls_restrained_S_all 1.086
_refine_ls_R_factor_all 0.0321
_refine_ls_R_factor_gt 0.0291
_refine_ls_shift/su_max 0.005
_refine_ls_shift/su_mean 0.000
_refine_ls_structure_factor_coef Fsqd
_refine_ls_weighting_details 'w=1/[\s^2^(Fo^2^)+(0.0369P)^2^+9.8773P] where P=(Fo^2^+2Fc^2^)/3'
_refine_ls_weighting_scheme calc
_refine_ls_wR_factor_gt 0.0763
_refine_ls_wR_factor_ref 0.0780
_reflns_Friedel_coverage 0.000
_reflns_number_gt 8040
_reflns_number_total 8692
_reflns_threshold_expression 'I > 2\s(I)'
_cod_data_source_file c7dt02540h2.cif
_cod_data_source_block 7b
_cod_original_cell_volume 3779.2(15)
_cod_original_formula_sum 'C41.50 H30 Cl F9 Ir N3'
_cod_database_code 7043933
_shelx_shelxl_version_number 2014/7
_shelx_space_group_comment
; 
The symmetry employed for this shelxl refinement is uniquely defined 
by the following loop, which should always be used as a source of 
symmetry information in preference to the above space-group names. 
They are only intended as comments. 
;
_shelx_estimated_absorpt_t_min 0.328
_shelx_estimated_absorpt_t_max 0.710

loop_
_space_group_symop_operation_xyz
'x, y, z'
'-x+1/2, y+1/2, -z+1/2'
'-x, -y, -z'
'x-1/2, -y-1/2, z-1/2'

loop_
_atom_site_label
_atom_site_type_symbol
_atom_site_fract_x
_atom_site_fract_y
_atom_site_fract_z
_atom_site_U_iso_or_equiv
_atom_site_adp_type
_atom_site_occupancy
_atom_site_site_symmetry_order
_atom_site_calc_flag
_atom_site_refinement_flags_posn
_atom_site_refinement_flags_adp
_atom_site_refinement_flags_occupancy
_atom_site_disorder_assembly
_atom_site_disorder_group
Ir1 Ir 1.04469(2) 2.04202(2) 1.30292(2) 0.01525(5) Uani 1 1 d . . . . .
N1 N 0.97554(17) 1.9602(3) 1.36593(15) 0.0201(6) Uani 1 1 d . . . . .
N2 N 1.12408(15) 2.0970(3) 1.24227(13) 0.0168(5) Uani 1 1 d . . . . .
N3 N 0.92833(19) 2.1123(3) 1.18653(15) 0.0296(7) Uani 1 1 d . . . . .
F1 F 1.10873(14) 1.8015(3) 1.52929(12) 0.0424(6) Uani 1 1 d . . . . .
F2 F 1.31515(13) 1.9568(2) 1.43254(12) 0.0318(5) Uani 1 1 d . . . . .
F3 F 1.19097(14) 1.7553(2) 1.14083(13) 0.0395(6) Uani 1 1 d . . . . .
F4 F 1.02274(18) 1.5137(2) 1.25097(13) 0.0468(7) Uani 1 1 d . . . . .
F5 F 0.90200(12) 2.2350(2) 1.32679(12) 0.0318(5) Uani 1 1 d . . . . .
F6 F 0.88692(15) 2.4622(3) 1.38798(16) 0.0472(7) Uani 1 1 d . . . . .
F7 F 1.00653(17) 2.5928(2) 1.44375(14) 0.0466(7) Uani 1 1 d . . . . .
F8 F 1.14391(14) 2.4908(2) 1.43608(12) 0.0357(5) Uani 1 1 d . . . . .
F9 F 1.16218(11) 2.2636(2) 1.37768(10) 0.0238(4) Uani 1 1 d . . . . .
Cl2S Cl 0.9958(3) 1.8639(6) 1.0780(2) 0.1122(17) Uani 0.5 1 d . U P A -1
Cl1S Cl 0.9168(3) 1.8308(8) 0.9542(3) 0.157(3) Uani 0.5 1 d . U P A -1
C1S C 0.9682(10) 1.9330(18) 1.0036(7) 0.105(4) Uani 0.5 1 d . U P A -1
H1S1 H 0.9392 2.0135 1.0108 0.126 Uiso 0.5 1 calc R U P A -1
H1S2 H 1.0124 1.9596 0.9818 0.126 Uiso 0.5 1 calc R U P A -1
C11 C 1.12035(19) 1.9823(3) 1.37653(15) 0.0160(6) Uani 1 1 d . . . . .
C12 C 1.08877(19) 1.9160(3) 1.42808(16) 0.0187(6) Uani 1 1 d . . . . .
C13 C 1.1362(2) 1.8649(4) 1.47877(17) 0.0264(8) Uani 1 1 d . . . . .
C14 C 1.2121(2) 1.8771(4) 1.48154(18) 0.0308(8) Uani 1 1 d . . . . .
H14 H 1.2430 1.8417 1.5168 0.037 Uiso 1 1 calc R U . . .
C15 C 1.2408(2) 1.9430(3) 1.43082(18) 0.0227(7) Uani 1 1 d . . . . .
C16 C 1.19757(19) 1.9949(3) 1.37902(16) 0.0188(6) Uani 1 1 d . . . . .
H16 H 1.2199 2.0392 1.3450 0.023 Uiso 1 1 calc R U . . .
C22 C 0.9019(2) 1.9507(4) 1.3538(2) 0.0270(8) Uani 1 1 d . . . . .
H22 H 0.8799 1.9861 1.3141 0.032 Uiso 1 1 calc R U . . .
C23 C 0.8569(2) 1.8922(4) 1.3963(2) 0.0316(8) Uani 1 1 d . . . . .
H23 H 0.8051 1.8861 1.3857 0.038 Uiso 1 1 calc R U . . .
C24 C 0.8887(2) 1.8426(4) 1.45477(19) 0.0293(8) Uani 1 1 d . . . . .
H24 H 0.8589 1.8036 1.4854 0.035 Uiso 1 1 calc R U . . .
C25 C 0.9646(2) 1.8506(3) 1.46798(17) 0.0230(7) Uani 1 1 d . . . . .
H25 H 0.9869 1.8175 1.5081 0.028 Uiso 1 1 calc R U . . .
C26 C 1.00823(19) 1.9070(3) 1.42270(16) 0.0189(6) Uani 1 1 d . . . . .
C31 C 1.06555(19) 1.8634(3) 1.26066(16) 0.0211(7) Uani 1 1 d . . . . .
C32 C 1.0327(2) 1.7414(3) 1.27153(17) 0.0263(8) Uani 1 1 d . . . . .
H32 H 0.9953 1.7348 1.3010 0.032 Uiso 1 1 calc R U . . .
C33 C 1.0547(2) 1.6317(4) 1.23952(19) 0.0309(8) Uani 1 1 d . . . . .
C34 C 1.1079(2) 1.6335(4) 1.19523(19) 0.0289(8) Uani 1 1 d . . . . .
H34 H 1.1217 1.5562 1.1731 0.035 Uiso 1 1 calc R U . . .
C35 C 1.1398(2) 1.7534(4) 1.18503(18) 0.0257(7) Uani 1 1 d . . . . .
C36 C 1.12186(18) 1.8686(3) 1.21730(16) 0.0196(6) Uani 1 1 d . . . . .
C42 C 1.1477(2) 2.2220(3) 1.23520(16) 0.0210(7) Uani 1 1 d . . . . .
H42 H 1.1232 2.2911 1.2560 0.025 Uiso 1 1 calc R U . . .
C43 C 1.2057(2) 2.2531(4) 1.19909(17) 0.0260(8) Uani 1 1 d . . . . .
H43 H 1.2213 2.3419 1.1954 0.031 Uiso 1 1 calc R U . . .
C44 C 1.2412(2) 2.1527(4) 1.16818(19) 0.0298(8) Uani 1 1 d . . . . .
H44 H 1.2827 2.1714 1.1444 0.036 Uiso 1 1 calc R U . . .
C45 C 1.2155(2) 2.0257(4) 1.17237(18) 0.0263(8) Uani 1 1 d . . . . .
H45 H 1.2385 1.9566 1.1503 0.032 Uiso 1 1 calc R U . . .
C46 C 1.15558(19) 1.9975(3) 1.20887(16) 0.0192(6) Uani 1 1 d . . . . .
C50 C 0.96879(19) 2.0884(4) 1.23107(17) 0.0219(7) Uani 1 1 d . . . . .
C51 C 0.8799(2) 2.1280(5) 1.1301(2) 0.0369(8) Uani 1 1 d . U . . .
C52 C 0.8281(3) 2.0280(5) 1.1157(3) 0.0570(12) Uani 1 1 d D U . . .
C53 C 0.7821(4) 2.0419(6) 1.0580(3) 0.0633(15) Uani 1 1 d . U . . .
H53 H 0.7462 1.9763 1.0460 0.076 Uiso 1 1 calc R U . . .
C54 C 0.7888(3) 2.1508(6) 1.0183(2) 0.0486(10) Uani 1 1 d . U . . .
H54 H 0.7597 2.1562 0.9778 0.058 Uiso 1 1 calc R U . . .
C55 C 0.8365(3) 2.2503(5) 1.0365(2) 0.0476(10) Uani 1 1 d . U . . .
H55 H 0.8382 2.3261 1.0095 0.057 Uiso 1 1 calc R U . . .
C56 C 0.8827(3) 2.2429(5) 1.0939(2) 0.0452(10) Uani 1 1 d D U . . .
C61 C 1.03290(19) 2.2310(3) 1.34906(15) 0.0187(6) Uani 1 1 d . . . . .
C62 C 0.9649(2) 2.2918(4) 1.35376(17) 0.0245(7) Uani 1 1 d . . . . .
C63 C 0.9548(2) 2.4107(4) 1.3850(2) 0.0299(8) Uani 1 1 d . . . . .
C64 C 1.0151(3) 2.4779(4) 1.41306(19) 0.0302(9) Uani 1 1 d . . . . .
C65 C 1.0839(2) 2.4250(4) 1.40966(17) 0.0257(8) Uani 1 1 d . . . . .
C66 C 1.09107(19) 2.3053(3) 1.37841(16) 0.0198(6) Uani 1 1 d . . . . .
C504 C 0.9330(4) 2.3519(6) 1.1182(3) 0.0727(15) Uani 1 1 d D U . . .
H504 H 0.9412 2.3495 1.1669 0.087 Uiso 0.5 1 calc R U P B 1
H505 H 0.9779 2.3160 1.1436 0.087 Uiso 0.5 1 calc R U P C 2
C505 C 1.0090(6) 2.3070(15) 1.0843(7) 0.090(3) Uani 0.5 1 d D U P D 1
H50G H 1.0003 2.3120 1.0367 0.135 Uiso 0.5 1 calc R U P D 1
H50H H 1.0219 2.2164 1.0972 0.135 Uiso 0.5 1 calc R U P D 1
H50I H 1.0497 2.3659 1.0991 0.135 Uiso 0.5 1 calc R U P D 1
C506 C 0.9170(11) 2.4906(12) 1.0946(10) 0.107(4) Uani 0.5 1 d D U P D 1
H50J H 0.8771 2.5279 1.1181 0.161 Uiso 0.5 1 calc R U P D 1
H50K H 0.9020 2.4892 1.0477 0.161 Uiso 0.5 1 calc R U P D 1
H50L H 0.9615 2.5447 1.1027 0.161 Uiso 0.5 1 calc R U P D 1
C515 C 0.8797(8) 2.4348(13) 1.1674(7) 0.089(3) Uani 0.5 1 d D U P D 2
H51A H 0.9099 2.4995 1.1929 0.134 Uiso 0.5 1 calc R U P D 2
H51B H 0.8580 2.3728 1.1970 0.134 Uiso 0.5 1 calc R U P D 2
H51C H 0.8402 2.4802 1.1409 0.134 Uiso 0.5 1 calc R U P D 2
C516 C 0.9545(9) 2.4496(14) 1.0679(7) 0.090(4) Uani 0.5 1 d D U P D 2
H51D H 0.9851 2.4057 1.0373 0.135 Uiso 0.5 1 calc R U P D 2
H51E H 0.9824 2.5220 1.0896 0.135 Uiso 0.5 1 calc R U P D 2
H51F H 0.9098 2.4845 1.0439 0.135 Uiso 0.5 1 calc R U P D 2
C502 C 0.7852(4) 1.7966(6) 1.1384(3) 0.0782(18) Uani 1 1 d D U . . .
H50A H 0.7858 1.7280 1.1720 0.117 Uiso 1 1 calc R U . . .
H50B H 0.8152 1.7683 1.1035 0.117 Uiso 1 1 calc R U . . .
H50C H 0.7343 1.8116 1.1204 0.117 Uiso 1 1 calc R U . . .
C501 C 0.8159(4) 1.9207(7) 1.1679(3) 0.0694(14) Uani 1 1 d D U . . .
H501 H 0.8648 1.9001 1.1915 0.083 Uiso 1 1 calc R U . . .
C503 C 0.7624(5) 1.9703(9) 1.2198(4) 0.095(2) Uani 1 1 d D U . . .
H50D H 0.7110 1.9594 1.2021 0.143 Uiso 1 1 calc R U . . .
H50E H 0.7721 2.0635 1.2294 0.143 Uiso 1 1 calc R U . . .
H50F H 0.7710 1.9187 1.2600 0.143 Uiso 1 1 calc R U . . .

loop_
_atom_site_aniso_label
_atom_site_aniso_U_11
_atom_site_aniso_U_22
_atom_site_aniso_U_33
_atom_site_aniso_U_23
_atom_site_aniso_U_13
_atom_site_aniso_U_12
Ir1 0.01663(7) 0.01506(7) 0.01384(7) 0.00125(4) -0.00011(5) 0.00018(4)
N1 0.0203(15) 0.0199(14) 0.0204(14) 0.0002(11) 0.0033(11) -0.0012(11)
N2 0.0192(14) 0.0189(14) 0.0119(12) 0.0026(10) -0.0012(10) -0.0004(10)
N3 0.0289(17) 0.0337(18) 0.0241(15) 0.0032(13) -0.0095(13) -0.0012(14)
F1 0.0405(14) 0.0582(17) 0.0286(12) 0.0233(12) 0.0028(10) 0.0012(12)
F2 0.0205(11) 0.0420(14) 0.0317(12) 0.0012(10) -0.0048(9) 0.0048(9)
F3 0.0375(14) 0.0347(13) 0.0486(15) -0.0141(11) 0.0180(11) -0.0015(10)
F4 0.080(2) 0.0194(11) 0.0429(15) -0.0048(10) 0.0185(14) -0.0137(12)
F5 0.0193(11) 0.0348(12) 0.0408(13) 0.0015(10) -0.0002(9) 0.0055(9)
F6 0.0354(15) 0.0411(15) 0.0669(19) -0.0047(12) 0.0139(13) 0.0206(11)
F7 0.0654(19) 0.0239(12) 0.0519(16) -0.0127(11) 0.0138(14) 0.0131(12)
F8 0.0450(15) 0.0232(11) 0.0378(13) -0.0104(10) -0.0025(11) -0.0031(10)
F9 0.0203(10) 0.0208(10) 0.0296(11) -0.0036(8) -0.0018(8) 0.0018(8)
Cl2S 0.110(3) 0.148(4) 0.075(2) -0.006(2) -0.015(2) 0.061(3)
Cl1S 0.117(4) 0.218(7) 0.127(4) -0.065(4) -0.050(3) 0.033(4)
C1S 0.102(9) 0.158(10) 0.050(5) -0.035(5) -0.022(6) 0.057(7)
C11 0.0216(16) 0.0120(14) 0.0142(14) -0.0017(11) -0.0008(12) 0.0042(12)
C12 0.0248(17) 0.0157(15) 0.0156(15) 0.0000(12) 0.0017(12) 0.0011(12)
C13 0.036(2) 0.0264(18) 0.0167(16) 0.0064(14) 0.0018(14) 0.0018(15)
C14 0.035(2) 0.035(2) 0.0212(17) 0.0049(15) -0.0048(15) 0.0073(17)
C15 0.0215(17) 0.0235(17) 0.0228(17) -0.0030(13) -0.0003(14) 0.0053(13)
C16 0.0218(17) 0.0158(15) 0.0187(15) -0.0022(12) 0.0000(13) 0.0032(13)
C22 0.0207(18) 0.032(2) 0.0282(19) 0.0045(15) 0.0001(15) -0.0014(14)
C23 0.0242(19) 0.033(2) 0.038(2) 0.0029(17) 0.0069(16) -0.0034(15)
C24 0.034(2) 0.0235(18) 0.033(2) 0.0015(15) 0.0148(16) -0.0026(15)
C25 0.0324(19) 0.0163(16) 0.0213(16) 0.0013(13) 0.0088(14) 0.0024(13)
C26 0.0253(17) 0.0135(15) 0.0183(15) -0.0009(12) 0.0046(13) 0.0024(12)
C31 0.0235(17) 0.0221(17) 0.0167(15) 0.0003(13) -0.0040(13) -0.0002(13)
C32 0.039(2) 0.0203(17) 0.0197(17) 0.0023(13) 0.0045(15) -0.0059(15)
C33 0.048(2) 0.0187(17) 0.0257(18) 0.0011(14) 0.0004(16) -0.0099(16)
C34 0.035(2) 0.0214(17) 0.0299(19) -0.0058(15) -0.0013(16) 0.0057(15)
C35 0.0245(18) 0.0278(18) 0.0246(17) -0.0037(14) 0.0008(14) 0.0028(14)
C36 0.0186(16) 0.0207(16) 0.0188(15) 0.0012(13) -0.0027(12) -0.0015(13)
C42 0.0255(18) 0.0202(16) 0.0175(15) 0.0023(13) 0.0021(13) -0.0008(13)
C43 0.034(2) 0.0228(17) 0.0219(17) 0.0024(14) 0.0045(15) -0.0078(15)
C44 0.030(2) 0.035(2) 0.0262(18) 0.0033(15) 0.0082(15) -0.0055(16)
C45 0.0279(19) 0.0296(19) 0.0220(17) -0.0026(14) 0.0064(15) 0.0008(15)
C46 0.0208(17) 0.0207(16) 0.0156(15) -0.0001(13) -0.0009(12) 0.0015(13)
C50 0.0215(17) 0.0211(16) 0.0229(17) 0.0014(13) 0.0018(13) -0.0023(13)
C51 0.037(2) 0.0430(19) 0.0270(18) 0.0019(14) -0.0177(15) 0.0028(14)
C52 0.062(3) 0.056(2) 0.047(2) 0.0095(18) -0.0325(19) -0.014(2)
C53 0.064(3) 0.064(3) 0.055(3) 0.005(2) -0.038(2) -0.015(2)
C54 0.046(2) 0.067(3) 0.030(2) -0.0004(16) -0.0180(17) 0.0056(19)
C55 0.047(3) 0.061(3) 0.031(2) 0.0139(18) -0.0142(16) 0.0021(18)
C56 0.046(2) 0.053(2) 0.033(2) 0.0120(16) -0.0165(16) -0.0037(17)
C61 0.0258(17) 0.0158(15) 0.0146(14) 0.0026(12) 0.0028(12) 0.0034(12)
C62 0.0270(18) 0.0238(17) 0.0227(17) 0.0051(14) 0.0034(14) 0.0028(14)
C63 0.031(2) 0.0249(18) 0.035(2) 0.0052(16) 0.0105(16) 0.0140(15)
C64 0.046(2) 0.0190(18) 0.0270(19) -0.0012(14) 0.0107(17) 0.0082(16)
C65 0.039(2) 0.0181(16) 0.0204(17) -0.0010(13) 0.0037(15) 0.0010(15)
C66 0.0244(17) 0.0178(16) 0.0173(15) 0.0027(12) 0.0026(13) 0.0043(13)
C504 0.083(4) 0.064(3) 0.064(3) 0.023(2) -0.036(2) -0.027(2)
C505 0.068(4) 0.109(8) 0.088(8) 0.024(7) -0.024(5) -0.049(5)
C506 0.141(10) 0.062(3) 0.108(10) 0.029(6) -0.056(8) -0.033(5)
C515 0.120(8) 0.057(6) 0.082(7) -0.013(4) -0.045(5) -0.017(6)
C516 0.096(9) 0.071(7) 0.095(7) 0.047(6) -0.050(5) -0.033(5)
C502 0.075(4) 0.073(3) 0.083(4) 0.019(3) -0.019(3) -0.031(3)
C501 0.072(4) 0.075(3) 0.057(3) 0.016(2) -0.017(2) -0.025(3)
C503 0.078(5) 0.141(7) 0.064(4) 0.000(3) -0.007(3) -0.029(4)

loop_
_atom_type_symbol
_atom_type_description
_atom_type_scat_dispersion_real
_atom_type_scat_dispersion_imag
_atom_type_scat_source
C C 0.0033 0.0016 'International Tables Vol C Tables 4.2.6.8 and 6.1.1.4'
H H 0.0000 0.0000 'International Tables Vol C Tables 4.2.6.8 and 6.1.1.4'
N N 0.0061 0.0033 'International Tables Vol C Tables 4.2.6.8 and 6.1.1.4'
F F 0.0171 0.0103 'International Tables Vol C Tables 4.2.6.8 and 6.1.1.4'
Ir Ir -1.4442 7.9887 'International Tables Vol C Tables 4.2.6.8 and 6.1.1.4'
Cl Cl 0.1484 0.1585 'International Tables Vol C Tables 4.2.6.8 and 6.1.1.4'

loop_
_geom_angle_atom_site_label_1
_geom_angle_atom_site_label_2
_geom_angle_atom_site_label_3
_geom_angle
C50 Ir1 C11 176.38(13)
C50 Ir1 N1 98.11(13)
C11 Ir1 N1 79.79(13)
C50 Ir1 N2 87.94(13)
C11 Ir1 N2 93.80(12)
N1 Ir1 N2 170.74(11)
C50 Ir1 C31 92.05(14)
C11 Ir1 C31 85.14(13)
N1 Ir1 C31 93.01(13)
N2 Ir1 C31 79.70(13)
C50 Ir1 C61 91.60(14)
C11 Ir1 C61 91.34(12)
N1 Ir1 C61 89.72(12)
N2 Ir1 C61 97.15(12)
C31 Ir1 C61 175.09(13)
C22 N1 C26 118.9(3)
C22 N1 Ir1 124.3(3)
C26 N1 Ir1 116.8(2)
C42 N2 C46 119.3(3)
C42 N2 Ir1 124.3(2)
C46 N2 Ir1 116.4(2)
C50 N3 C51 174.1(4)
Cl1S C1S Cl2S 113.1(12)
C16 C11 C12 118.7(3)
C16 C11 Ir1 127.4(2)
C12 C11 Ir1 113.9(2)
C13 C12 C11 118.2(3)
C13 C12 C26 125.9(3)
C11 C12 C26 116.0(3)
F1 C13 C14 116.2(3)
F1 C13 C12 120.4(3)
C14 C13 C12 123.4(3)
C15 C14 C13 116.8(3)
F2 C15 C16 119.0(3)
F2 C15 C14 118.0(3)
C16 C15 C14 123.0(4)
C15 C16 C11 119.9(3)
N1 C22 C23 123.1(4)
C22 C23 C24 118.6(4)
C25 C24 C23 119.1(3)
C24 C25 C26 120.3(3)
N1 C26 C25 119.8(3)
N1 C26 C12 113.6(3)
C25 C26 C12 126.6(3)
C32 C31 C36 118.3(3)
C32 C31 Ir1 128.1(3)
C36 C31 Ir1 113.6(2)
C33 C32 C31 119.9(3)
F4 C33 C32 119.2(4)
F4 C33 C34 117.2(3)
C32 C33 C34 123.6(4)
C35 C34 C33 116.0(3)
F3 C35 C34 115.9(3)
F3 C35 C36 120.5(3)
C34 C35 C36 123.6(3)
C35 C36 C31 118.5(3)
C35 C36 C46 125.3(3)
C31 C36 C46 116.2(3)
N2 C42 C43 122.5(3)
C42 C43 C44 119.0(3)
C45 C44 C43 119.1(3)
C44 C45 C46 120.5(3)
N2 C46 C45 119.4(3)
N2 C46 C36 113.8(3)
C45 C46 C36 126.7(3)
N3 C50 Ir1 175.2(3)
C56 C51 C52 123.5(4)
C56 C51 N3 119.2(4)
C52 C51 N3 117.2(4)
C51 C52 C53 116.7(5)
C51 C52 C501 119.6(4)
C53 C52 C501 123.0(5)
C54 C53 C52 120.3(5)
C55 C54 C53 120.9(4)
C54 C55 C56 121.2(5)
C51 C56 C55 116.9(4)
C51 C56 C504 119.5(4)
C55 C56 C504 123.6(5)
C62 C61 C66 112.1(3)
C62 C61 Ir1 123.0(3)
C66 C61 Ir1 124.9(2)
F5 C62 C63 114.9(3)
F5 C62 C61 120.4(3)
C63 C62 C61 124.8(4)
F6 C63 C64 119.3(4)
F6 C63 C62 121.1(4)
C64 C63 C62 119.6(4)
F7 C64 C65 120.5(4)
F7 C64 C63 120.6(4)
C65 C64 C63 119.0(3)
F8 C65 C64 119.7(3)
F8 C65 C66 121.0(3)
C64 C65 C66 119.3(4)
F9 C66 C65 113.8(3)
F9 C66 C61 120.9(3)
C65 C66 C61 125.3(3)
C56 C504 C516 116.3(7)
C56 C504 C506 119.1(8)
C56 C504 C505 99.4(6)
C506 C504 C505 105.5(10)
C56 C504 C515 101.8(6)
C516 C504 C515 106.1(9)
C502 C501 C52 112.5(5)
C502 C501 C503 108.3(6)
C52 C501 C503 111.7(6)

loop_
_geom_bond_atom_site_label_1
_geom_bond_atom_site_label_2
_geom_bond_distance
Ir1 C50 1.993(4)
Ir1 C11 2.051(3)
Ir1 N1 2.052(3)
Ir1 N2 2.059(3)
Ir1 C31 2.060(4)
Ir1 C61 2.160(3)
N1 C22 1.344(5)
N1 C26 1.375(4)
N2 C42 1.352(4)
N2 C46 1.372(4)
N3 C50 1.152(5)
N3 C51 1.407(5)
F1 C13 1.351(4)
F2 C15 1.356(4)
F3 C35 1.352(4)
F4 C33 1.361(4)
F5 C62 1.357(4)
F6 C63 1.345(4)
F7 C64 1.342(4)
F8 C65 1.354(5)
F9 C66 1.361(4)
Cl2S C1S 1.720(16)
Cl1S C1S 1.681(17)
C11 C16 1.406(5)
C11 C12 1.416(5)
C12 C13 1.397(5)
C12 C26 1.461(5)
C13 C14 1.380(6)
C14 C15 1.377(5)
C15 C16 1.375(5)
C22 C23 1.379(5)
C23 C24 1.385(6)
C24 C25 1.385(6)
C25 C26 1.395(5)
C31 C32 1.401(5)
C31 C36 1.412(5)
C32 C33 1.370(5)
C33 C34 1.381(6)
C34 C35 1.372(5)
C35 C36 1.396(5)
C36 C46 1.461(5)
C42 C43 1.375(5)
C43 C44 1.388(5)
C44 C45 1.378(5)
C45 C46 1.401(5)
C51 C56 1.387(6)
C51 C52 1.399(7)
C52 C53 1.401(7)
C52 C501 1.558(8)
C53 C54 1.386(8)
C54 C55 1.363(7)
C55 C56 1.394(6)
C56 C504 1.495(7)
C61 C62 1.392(5)
C61 C66 1.395(5)
C62 C63 1.387(5)
C63 C64 1.376(6)
C64 C65 1.367(6)
C65 C66 1.386(5)
C504 C516 1.507(11)
C504 C506 1.510(11)
C504 C505 1.660(12)
C504 C515 1.682(12)
C502 C501 1.487(8)
C501 C503 1.583(9)
